data_7134258
loop_
_publ_author_name
'Nitzer, Alexander'
'Jessen, Christoph'
'Kornath, Andreas J.'

_publ_section_title
;
 Charge distribution and aromaticity in protonated urazole.
;
_journal_issue 22
_journal_name_full 'Chemical communications (Cambridge, England)'
_journal_page_first 4367
_journal_page_last 4370
_journal_paper_doi 10.1039/d5cc00218d
_journal_volume 61
_journal_year 2025
_chemical_formula_moiety '2(F6 Sb), C2 H5 N3 O2, 2(F H)'
_chemical_formula_sum 'C2 H7 F14 N3 O2 Sb2'
_chemical_formula_weight 614.61
_space_group_crystal_system monoclinic
_space_group_IT_number 7
_space_group_name_Hall 'P -2yac'
_space_group_name_H-M_alt 'P 1 n 1'
_atom_sites_solution_hydrogens mixed
_atom_sites_solution_primary direct
_atom_sites_solution_secondary difmap
_audit_creation_date 2020-09-14
_audit_creation_method SHELXL-2018/3
_audit_update_record
;
2021-03-23 deposited with the CCDC.	2025-02-06 downloaded from the CCDC.
;
_cell_angle_alpha 90
_cell_angle_beta 102.487(7)
_cell_angle_gamma 90
_cell_formula_units_Z 2
_cell_length_a 6.5268(4)
_cell_length_b 8.4200(5)
_cell_length_c 12.0682(8)
_cell_measurement_reflns_used 4069
_cell_measurement_temperature 107(2)
_cell_measurement_theta_max 32.5730
_cell_measurement_theta_min 2.9300
_cell_volume 647.53(7)
_computing_cell_refinement 'CrysAlisPro 1.171.40.82a (Rigaku OD, 2020)'
_computing_data_collection 'CrysAlisPro 1.171.40.82a (Rigaku OD, 2020)'
_computing_data_reduction 'CrysAlisPro 1.171.40.82a (Rigaku OD, 2020)'
_computing_molecular_graphics 'ORTEP-3, Version ORTEP-III (1.0.3), L. J. Farrugia, J. Appl. Cryst. (2012),45, 849-854'
_computing_publication_material 'PLATON (A.L.Spek, Acta Cryst. 2009, D65, 148-155.) '
_computing_structure_refinement 'SHELXL-2018/3 (Sheldrick, 2018)'
_computing_structure_solution 'SHELXT (Sheldrick, G. M. (2015). Acta Cryst. A71, 3-8.)'
_diffrn_ambient_temperature 107(2)
_diffrn_detector 'CCD plate'
_diffrn_detector_area_resol_mean 15.9809
_diffrn_measured_fraction_theta_full 0.999
_diffrn_measured_fraction_theta_max 0.947
_diffrn_measurement_device 'CCD camera on \k-goniostat'
_diffrn_measurement_device_type 'Xcalibur, Sapphire3'
_diffrn_measurement_method '\w scans'
_diffrn_radiation_collimation 0.5
_diffrn_radiation_monochromator graphite
_diffrn_radiation_source 'Enhance (Mo) X-ray Source'
_diffrn_radiation_type 'Mo K\a'
_diffrn_radiation_wavelength 0.71073
_diffrn_reflns_av_R_equivalents 0.0400
_diffrn_reflns_av_unetI/netI 0.0465
_diffrn_reflns_Laue_measured_fraction_full 0.999
_diffrn_reflns_Laue_measured_fraction_max 0.947
_diffrn_reflns_limit_h_max 9
_diffrn_reflns_limit_h_min -9
_diffrn_reflns_limit_k_max 12
_diffrn_reflns_limit_k_min -12
_diffrn_reflns_limit_l_max 18
_diffrn_reflns_limit_l_min -17
_diffrn_reflns_number 13054
_diffrn_reflns_point_group_measured_fraction_full 0.998
_diffrn_reflns_point_group_measured_fraction_max 0.910
_diffrn_reflns_theta_full 25.242
_diffrn_reflns_theta_max 32.727
_diffrn_reflns_theta_min 2.419
_diffrn_source_current 40
_diffrn_source_type 'Spellman generator'
_diffrn_source_voltage 50
_exptl_absorpt_coefficient_mu 4.359
_exptl_absorpt_correction_T_max 1.00000
_exptl_absorpt_correction_T_min 0.50211
_exptl_absorpt_correction_type multi-scan
_exptl_absorpt_process_details
;
CrysAlisPro 1.171.40.82a (Rigaku Oxford Diffraction, 2020)
Empirical absorption correction using spherical harmonics,
implemented in SCALE3 ABSPACK scaling algorithm.
Empirical correction (ABSPACK) includes:
- Absorption correction using spherical harmonics
- Frame scaling
;
_exptl_crystal_colour colorless
_exptl_crystal_density_diffrn 3.152
_exptl_crystal_density_method 'not measured'
_exptl_crystal_description block
_exptl_crystal_F_000 568
_exptl_crystal_size_max 0.327
_exptl_crystal_size_mid 0.213
_exptl_crystal_size_min 0.129
_refine_diff_density_max 1.121
_refine_diff_density_min -0.843
_refine_diff_density_rms 0.178
_refine_ls_abs_structure_details
;
 Refined as an inversion twin.
;
_refine_ls_abs_structure_Flack 0.36(4)
_refine_ls_extinction_method none
_refine_ls_goodness_of_fit_ref 1.044
_refine_ls_hydrogen_treatment mixed
_refine_ls_matrix_type full
_refine_ls_number_parameters 205
_refine_ls_number_reflns 4344
_refine_ls_number_restraints 5
_refine_ls_restrained_S_all 1.043
_refine_ls_R_factor_all 0.0410
_refine_ls_R_factor_gt 0.0288
_refine_ls_shift/su_max 0.000
_refine_ls_shift/su_mean 0.000
_refine_ls_structure_factor_coef Fsqd
_refine_ls_weighting_details 'w=1/[\s^2^(Fo^2^)+(0.0175P)^2^] where P=(Fo^2^+2Fc^2^)/3'
_refine_ls_weighting_scheme calc
_refine_ls_wR_factor_gt 0.0515
_refine_ls_wR_factor_ref 0.0568
_reflns_Friedel_coverage 0.915
_reflns_Friedel_fraction_full 0.997
_reflns_Friedel_fraction_max 0.872
_reflns_number_gt 3585
_reflns_number_total 4344
_reflns_threshold_expression 'I > 2\s(I)'
_cod_data_source_file d5cc00218d2.cif
_cod_data_source_block xh042
_cod_depositor_comments 'Adding full bibliography for 7134258--7134261.cif.'
_cod_original_sg_symbol_H-M 'P n'
_cod_database_code 7134258
_shelx_space_group_comment
;
The symmetry employed for this shelxl refinement is uniquely defined
by the following loop, which should always be used as a source of
symmetry information in preference to the above space-group names.
They are only intended as comments.
;
_shelx_estimated_absorpt_t_min 0.330
_shelx_estimated_absorpt_t_max 0.603

loop_
_space_group_symop_operation_xyz
'x, y, z'
'x+1/2, -y, z+1/2'

loop_
_atom_site_label
_atom_site_type_symbol
_atom_site_fract_x
_atom_site_fract_y
_atom_site_fract_z
_atom_site_U_iso_or_equiv
_atom_site_adp_type
_atom_site_occupancy
_atom_site_site_symmetry_order
_atom_site_calc_flag
_atom_site_refinement_flags_posn
_atom_site_refinement_flags_adp
_atom_site_refinement_flags_occupancy
_atom_site_disorder_assembly
_atom_site_disorder_group
C2 C 0.1012(18) 0.7009(15) 0.3319(11) 0.013(3) Uani 1 1 d . . . . .
N3 N 0.2294(11) 0.6274(7) 0.4123(6) 0.0151(14) Uani 1 1 d . . . . .
H3 H 0.197979 0.542805 0.448140 0.018 Uiso 1 1 calc R U . . .
C1 C 0.410(2) 0.8160(16) 0.3613(12) 0.014(3) Uani 1 1 d . . . . .
N2 N 0.4218(10) 0.7008(7) 0.4336(5) 0.0147(12) Uani 1 1 d . . . . .
H2 H 0.532237 0.674555 0.486328 0.018 Uiso 1 1 calc R U . . .
N1 N 0.2102(12) 0.8218(8) 0.2948(6) 0.0150(13) Uani 1 1 d . . . . .
H1 H 0.162135 0.889356 0.239665 0.018 Uiso 1 1 calc R U . . .
O1 O 0.5693(8) 0.9042(6) 0.3563(5) 0.0171(10) Uani 1 1 d . . . . .
H4 H 0.531899 0.976552 0.308195 0.026 Uiso 1 1 calc R U . . .
O2 O -0.0897(8) 0.6610(6) 0.2956(5) 0.0192(11) Uani 1 1 d . . . . .
H5 H -0.148783 0.727005 0.246926 0.029 Uiso 1 1 calc R U . . .
Sb1 Sb 0.96183(5) 0.64047(9) 0.70835(3) 0.01033(18) Uani 1 1 d . . . . .
F1 F 0.8087(17) 0.6539(8) 0.5551(10) 0.0162(5) Uani 1 1 d . . . . .
F2 F 0.961(2) 0.8657(7) 0.7164(12) 0.0135(18) Uani 1 1 d . . . . .
F3 F 1.2114(17) 0.6468(8) 0.6549(9) 0.0164(5) Uani 1 1 d . . . . .
F4 F 1.0969(17) 0.6288(8) 0.8595(9) 0.0142(18) Uani 1 1 d . . . . .
F5 F 0.9584(18) 0.4179(8) 0.7019(10) 0.0156(17) Uani 1 1 d . . . . .
F6 F 0.7027(18) 0.6365(8) 0.7485(10) 0.0152(18) Uani 1 1 d . . . . .
Sb2 Sb 0.05053(5) 0.14058(9) 0.49020(3) 0.01025(18) Uani 1 1 d . . . . .
F7 F 0.1997(18) 0.1519(8) 0.6416(10) 0.0162(5) Uani 1 1 d . . . . .
F8 F 0.051(2) 0.3631(7) 0.4780(11) 0.015(2) Uani 1 1 d . . . . .
F9 F -0.2002(17) 0.1520(8) 0.5389(9) 0.0164(5) Uani 1 1 d . . . . .
F10 F -0.1068(17) 0.1267(9) 0.3381(9) 0.0184(19) Uani 1 1 d D . . . .
F11 F 0.0518(19) -0.0798(8) 0.4977(10) 0.0186(18) Uani 1 1 d . . . . .
F12 F 0.3000(19) 0.1321(8) 0.4367(10) 0.0151(18) Uani 1 1 d . . . . .
F13 F 1.0048(14) 0.5970(9) 1.0642(8) 0.0246(18) Uani 1 1 d D . . . .
H6 H 1.014(13) 0.691(6) 1.022(6) 0.029 Uiso 1 1 d D U . . .
F14 F 0.0236(14) 0.0749(9) 0.1481(8) 0.0261(18) Uani 1 1 d D . . . .
H7 H -0.044(12) 0.121(8) 0.204(5) 0.031 Uiso 1 1 d D U . . .

loop_
_atom_site_aniso_label
_atom_site_aniso_U_11
_atom_site_aniso_U_22
_atom_site_aniso_U_33
_atom_site_aniso_U_23
_atom_site_aniso_U_13
_atom_site_aniso_U_12
C2 0.009(5) 0.020(6) 0.009(5) -0.002(4) -0.002(4) 0.000(4)
N3 0.014(3) 0.017(3) 0.012(3) 0.001(2) -0.004(3) -0.001(2)
C1 0.024(7) 0.007(4) 0.015(6) -0.006(4) 0.010(5) 0.002(4)
N2 0.013(3) 0.014(3) 0.016(3) 0.002(2) 0.001(3) -0.002(2)
N1 0.021(4) 0.013(3) 0.011(3) 0.000(3) 0.005(3) 0.005(3)
O1 0.017(3) 0.016(3) 0.018(3) 0.004(2) 0.002(2) -0.002(2)
O2 0.015(3) 0.025(3) 0.016(3) 0.003(2) -0.001(2) 0.000(2)
Sb1 0.0105(4) 0.0104(4) 0.0100(4) 0.0000(4) 0.0020(3) 0.0001(4)
F1 0.0174(11) 0.0181(11) 0.0113(10) 0.004(3) -0.0007(9) 0.007(3)
F2 0.012(4) 0.011(4) 0.017(4) -0.001(4) 0.002(3) -0.001(4)
F3 0.0131(10) 0.0196(11) 0.0180(12) 0.004(3) 0.0067(9) 0.003(3)
F4 0.013(3) 0.017(3) 0.012(4) 0.004(3) 0.001(3) -0.001(2)
F5 0.022(4) 0.007(3) 0.017(4) 0.000(4) 0.002(3) 0.003(4)
F6 0.012(4) 0.019(4) 0.016(4) 0.000(2) 0.007(3) -0.003(3)
Sb2 0.0113(4) 0.0093(4) 0.0102(4) -0.0002(4) 0.0023(3) -0.0004(4)
F7 0.0174(11) 0.0181(11) 0.0113(10) 0.004(3) -0.0007(9) 0.007(3)
F8 0.021(4) 0.008(4) 0.016(5) 0.004(3) 0.004(4) -0.001(4)
F9 0.0131(10) 0.0196(11) 0.0180(12) 0.004(3) 0.0067(9) 0.003(3)
F10 0.016(4) 0.030(4) 0.007(4) 0.000(3) -0.002(3) -0.002(3)
F11 0.026(5) 0.012(3) 0.020(4) -0.001(5) 0.010(4) 0.001(5)
F12 0.016(4) 0.017(4) 0.013(3) 0.001(2) 0.005(3) -0.001(3)
F13 0.023(4) 0.028(3) 0.026(4) 0.016(3) 0.012(3) 0.006(3)
F14 0.024(4) 0.035(4) 0.021(3) -0.008(3) 0.008(3) -0.006(3)

loop_
_atom_type_symbol
_atom_type_description
_atom_type_scat_dispersion_real
_atom_type_scat_dispersion_imag
_atom_type_scat_source
C C 0.0033 0.0016 'International Tables Vol C Tables 4.2.6.8 and 6.1.1.4'
H H 0.0000 0.0000 'International Tables Vol C Tables 4.2.6.8 and 6.1.1.4'
N N 0.0061 0.0033 'International Tables Vol C Tables 4.2.6.8 and 6.1.1.4'
O O 0.0106 0.0060 'International Tables Vol C Tables 4.2.6.8 and 6.1.1.4'
F F 0.0171 0.0103 'International Tables Vol C Tables 4.2.6.8 and 6.1.1.4'
Sb Sb -0.5866 1.5461 'International Tables Vol C Tables 4.2.6.8 and 6.1.1.4'

loop_
_geom_angle_atom_site_label_1
_geom_angle_atom_site_label_2
_geom_angle_atom_site_label_3
_geom_angle
_geom_angle_site_symmetry_1
_geom_angle_site_symmetry_3
_geom_angle_publ_flag
O2 C2 N3 123.9(11) . . ?
O2 C2 N1 128.4(11) . . ?
N3 C2 N1 107.6(9) . . ?
C2 N3 N2 110.0(8) . . ?
O1 C1 N2 122.1(11) . . ?
O1 C1 N1 128.6(12) . . ?
N2 C1 N1 109.3(10) . . ?
C1 N2 N3 107.0(8) . . ?
C2 N1 C1 106.0(10) . . ?
F4 Sb1 F6 90.5(5) . . ?
F4 Sb1 F5 89.2(4) . . ?
F6 Sb1 F5 89.4(4) . . ?
F4 Sb1 F3 94.4(5) . . ?
F6 Sb1 F3 175.1(6) . . ?
F5 Sb1 F3 91.0(4) . . ?
F4 Sb1 F2 90.5(5) . . ?
F6 Sb1 F2 89.4(5) . . ?
F5 Sb1 F2 178.8(7) . . ?
F3 Sb1 F2 90.2(5) . . ?
F4 Sb1 F1 176.9(6) . . ?
F6 Sb1 F1 86.5(5) . . ?
F5 Sb1 F1 91.1(4) . . ?
F3 Sb1 F1 88.6(5) . . ?
F2 Sb1 F1 89.0(5) . . ?
F9 Sb2 F11 91.8(4) . . ?
F9 Sb2 F7 89.8(5) . . ?
F11 Sb2 F7 90.4(4) . . ?
F9 Sb2 F12 178.2(6) . . ?
F11 Sb2 F12 89.1(4) . . ?
F7 Sb2 F12 91.8(5) . . ?
F9 Sb2 F8 89.4(5) . . ?
F11 Sb2 F8 178.2(6) . . ?
F7 Sb2 F8 90.9(5) . . ?
F12 Sb2 F8 89.7(5) . . ?
F9 Sb2 F10 88.8(5) . . ?
F11 Sb2 F10 88.9(4) . . ?
F7 Sb2 F10 178.5(6) . . ?
F12 Sb2 F10 89.6(5) . . ?
F8 Sb2 F10 89.7(5) . . ?

loop_
_geom_bond_atom_site_label_1
_geom_bond_atom_site_label_2
_geom_bond_distance
_geom_bond_site_symmetry_2
_geom_bond_publ_flag
C2 O2 1.273(13) . ?
C2 N3 1.294(14) . ?
C2 N1 1.372(14) . ?
N3 N2 1.373(8) . ?
C1 O1 1.290(14) . ?
C1 N2 1.296(15) . ?
C1 N1 1.376(14) . ?
Sb1 F4 1.849(11) . ?
Sb1 F6 1.858(11) . ?
Sb1 F5 1.876(7) . ?
Sb1 F3 1.878(11) . ?
Sb1 F2 1.899(6) . ?
Sb1 F1 1.906(11) . ?
Sb2 F9 1.857(11) . ?
Sb2 F11 1.858(7) . ?
Sb2 F7 1.877(12) . ?
Sb2 F12 1.879(12) . ?
Sb2 F8 1.880(6) . ?
Sb2 F10 1.904(11) . ?

loop_
_geom_hbond_atom_site_label_D
_geom_hbond_atom_site_label_H
_geom_hbond_atom_site_label_A
_geom_hbond_distance_DH
_geom_hbond_distance_HA
_geom_hbond_distance_DA
_geom_hbond_angle_DHA
_geom_hbond_site_symmetry_A
_geom_hbond_publ_flag
N3 H3 F8 0.88 1.87 2.708(12) 159.1 . yes
N3 H3 F13 0.88 2.48 2.955(11) 114.6 2_464 yes
N2 H2 F1 0.88 1.82 2.661(13) 158.1 . yes
N2 H2 F13 0.88 2.49 2.949(10) 112.9 2_464 yes
N1 H1 F14 0.88 2.01 2.868(11) 164.1 1_565 yes
O1 H4 F2 0.84 1.73 2.567(12) 176.2 2_474 yes
O2 H5 F7 0.84 1.76 2.593(12) 172.5 2_464 yes
F13 H6 F9 0.952(14) 2.26(7) 2.920(13) 126(7) 2_665 yes
F13 H6 F12 0.952(14) 2.15(6) 2.910(13) 136(7) 2_565 yes
F14 H7 F3 0.956(14) 2.52(7) 3.118(13) 121(5) 2_364 yes
F14 H7 F10 0.956(14) 1.76(3) 2.648(16) 153(7) . yes

loop_
_geom_torsion_atom_site_label_1
_geom_torsion_atom_site_label_2
_geom_torsion_atom_site_label_3
_geom_torsion_atom_site_label_4
_geom_torsion
_geom_torsion_site_symmetry_1
_geom_torsion_site_symmetry_2
_geom_torsion_site_symmetry_3
_geom_torsion_site_symmetry_4
_geom_torsion_publ_flag
O2 C2 N3 N2 -178.7(10) . . . . ?
N1 C2 N3 N2 2.5(12) . . . . ?
O1 C1 N2 N3 -177.0(9) . . . . ?
N1 C1 N2 N3 1.6(11) . . . . ?
C2 N3 N2 C1 -2.6(8) . . . . ?
O2 C2 N1 C1 179.8(7) . . . . ?
N3 C2 N1 C1 -1.5(16) . . . . ?
O1 C1 N1 C2 178.4(7) . . . . ?
N2 C1 N1 C2 -0.1(15) . . . . ?
